data_2228384
loop_
_publ_author_name
'Gu, Wei-Jin'
'Lin, Zi-Ting'
'Wang, Bing-Xiang'

_publ_section_title
;
 (9<i>H</i>-Carbazol-9-ylmethyl)diethylamine
;
_journal_coeditor_code HG2745
_journal_issue 12
_journal_name_full 'Acta Crystallographica Section E'
_journal_page_first o3245
_journal_paper_doi 10.1107/S1600536810047197
_journal_volume 66
_journal_year 2010
_chemical_formula_iupac 'C17 H20 N2'
_chemical_formula_moiety 'C17 H20 N2'
_chemical_formula_sum 'C17 H20 N2'
_chemical_formula_weight 252.35
_chemical_name_systematic
;
(9<i>H</i>-Carbazol-9-ylmethyl)diethylamine
;
_space_group_IT_number 14
_symmetry_cell_setting monoclinic
_symmetry_space_group_name_Hall '-P 2ybc'
_symmetry_space_group_name_H-M 'P 1 21/c 1'
_atom_sites_solution_hydrogens geom
_atom_sites_solution_primary direct
_atom_sites_solution_secondary difmap
_cell_angle_alpha 90.00
_cell_angle_beta 104.109(2)
_cell_angle_gamma 90.00
_cell_formula_units_Z 8
_cell_length_a 24.338(2)
_cell_length_b 6.3216(11)
_cell_length_c 19.133(2)
_cell_measurement_reflns_used 1470
_cell_measurement_temperature 291(2)
_cell_measurement_theta_max 20.95
_cell_measurement_theta_min 2.19
_cell_volume 2854.9(6)
_computing_cell_refinement 'SAINT (Bruker, 2000)'
_computing_data_collection 'SMART (Bruker, 2000)'
_computing_data_reduction 'SAINT (Bruker, 2000)'
_computing_molecular_graphics 'SHELXTL (Sheldrick, 2008)'
_computing_publication_material 'SHELXTL (Sheldrick, 2008)'
_computing_structure_refinement 'SHELXTL (Sheldrick, 2008)'
_computing_structure_solution 'SHELXTL (Sheldrick, 2008)'
_diffrn_ambient_temperature 291(2)
_diffrn_measured_fraction_theta_full 0.973
_diffrn_measured_fraction_theta_max 0.973
_diffrn_measurement_device_type 'Bruker SMART APEX CCD'
_diffrn_measurement_method 'phi and omega scans'
_diffrn_radiation_monochromator graphite
_diffrn_radiation_source 'sealed tube'
_diffrn_radiation_type MoK\a
_diffrn_radiation_wavelength 0.71073
_diffrn_reflns_av_R_equivalents 0.0388
_diffrn_reflns_av_sigmaI/netI 0.0682
_diffrn_reflns_limit_h_max 29
_diffrn_reflns_limit_h_min -25
_diffrn_reflns_limit_k_max 7
_diffrn_reflns_limit_k_min -7
_diffrn_reflns_limit_l_max 18
_diffrn_reflns_limit_l_min -22
_diffrn_reflns_number 13429
_diffrn_reflns_theta_full 26.00
_diffrn_reflns_theta_max 26.00
_diffrn_reflns_theta_min 0.86
_exptl_absorpt_coefficient_mu 0.069
_exptl_absorpt_correction_T_max 0.9849
_exptl_absorpt_correction_T_min 0.9809
_exptl_absorpt_correction_type multi-scan
_exptl_absorpt_process_details '(SADABS; Bruker, 2000)'
_exptl_crystal_colour colourless
_exptl_crystal_density_diffrn 1.174
_exptl_crystal_density_method 'not measured'
_exptl_crystal_description block
_exptl_crystal_F_000 1088
_exptl_crystal_size_max 0.28
_exptl_crystal_size_mid 0.24
_exptl_crystal_size_min 0.22
_refine_diff_density_max 0.161
_refine_diff_density_min -0.181
_refine_ls_extinction_method none
_refine_ls_goodness_of_fit_ref 1.058
_refine_ls_hydrogen_treatment constr
_refine_ls_matrix_type full
_refine_ls_number_parameters 347
_refine_ls_number_reflns 5463
_refine_ls_number_restraints 0
_refine_ls_restrained_S_all 1.058
_refine_ls_R_factor_all 0.0918
_refine_ls_R_factor_gt 0.0480
_refine_ls_shift/su_max 0.000
_refine_ls_shift/su_mean 0.000
_refine_ls_structure_factor_coef Fsqd
_refine_ls_weighting_details 'calc w=1/[\s^2^(Fo^2^)+(0.05P)^2^] where P=(Fo^2^+2Fc^2^)/3'
_refine_ls_weighting_scheme calc
_refine_ls_wR_factor_gt 0.1070
_refine_ls_wR_factor_ref 0.1204
_reflns_number_gt 3052
_reflns_number_total 5463
_reflns_threshold_expression I>2sigma(I)
_cod_data_source_file hg2745.cif
_cod_data_source_block I
_cod_original_sg_symbol_H-M 'P 21/c'
_cod_database_code 2228384
_cod_database_fobs_code 2228384

loop_
_symmetry_equiv_pos_as_xyz
'x, y, z'
'-x, y+1/2, -z+1/2'
'-x, -y, -z'
'x, -y-1/2, z-1/2'

loop_
_atom_site_type_symbol
_atom_site_label
_atom_site_fract_x
_atom_site_fract_y
_atom_site_fract_z
_atom_site_U_iso_or_equiv
_atom_site_adp_type
_atom_site_calc_flag
_atom_site_refinement_flags
_atom_site_occupancy
_atom_site_disorder_assembly
_atom_site_disorder_group
C C1 0.36426(8) 0.9208(3) 0.17614(10) 0.0376(4) Uani d . 1 . .
C C2 0.31632(9) 0.8391(4) 0.19419(11) 0.0458(5) Uani d . 1 . .
H H2 0.3006 0.7112 0.1752 0.055 Uiso calc R 1 . .
C C3 0.29289(10) 0.9544(4) 0.24125(11) 0.0539(6) Uani d . 1 . .
H H3 0.2610 0.9027 0.2543 0.065 Uiso calc R 1 . .
C C4 0.31618(11) 1.1462(4) 0.26928(12) 0.0580(6) Uani d . 1 . .
H H4 0.2990 1.2226 0.2996 0.070 Uiso calc R 1 . .
C C5 0.36412(10) 1.2249(3) 0.25303(10) 0.0469(5) Uani d . 1 . .
H H5 0.3799 1.3513 0.2733 0.056 Uiso calc R 1 . .
C C6 0.38897(8) 1.1136(3) 0.20581(10) 0.0395(5) Uani d . 1 . .
C C7 0.43876(9) 1.1426(3) 0.17880(10) 0.0380(5) Uani d . 1 . .
C C8 0.48144(10) 1.2920(3) 0.19114(11) 0.0440(5) Uani d . 1 . .
H H8 0.4804 1.4063 0.2214 0.053 Uiso calc R 1 . .
C C9 0.52563(9) 1.2705(3) 0.15822(12) 0.0489(6) Uani d . 1 . .
H H9 0.5547 1.3698 0.1671 0.059 Uiso calc R 1 . .
C C10 0.52730(9) 1.1005(3) 0.11143(12) 0.0471(5) Uani d . 1 . .
H H10 0.5570 1.0900 0.0889 0.057 Uiso calc R 1 . .
C C11 0.48519(9) 0.9490(3) 0.09856(10) 0.0413(5) Uani d . 1 . .
H H11 0.4860 0.8360 0.0677 0.050 Uiso calc R 1 . .
C C12 0.44188(8) 0.9704(3) 0.13283(10) 0.0363(4) Uani d . 1 . .
C C13 0.38250(9) 0.6526(3) 0.08628(10) 0.0390(5) Uani d . 1 . .
H H13A 0.3519 0.5759 0.0993 0.047 Uiso calc R 1 . .
H H13B 0.4153 0.5601 0.0946 0.047 Uiso calc R 1 . .
C C14 0.31317(9) 0.8340(3) -0.00586(11) 0.0422(5) Uani d . 1 . .
H H14A 0.3163 0.9432 0.0305 0.051 Uiso calc R 1 . .
H H14B 0.2817 0.7431 -0.0028 0.051 Uiso calc R 1 . .
C C15 0.30047(10) 0.9368(3) -0.07941(11) 0.0494(5) Uani d . 1 . .
H H15A 0.3329 1.0161 -0.0846 0.074 Uiso calc R 1 . .
H H15B 0.2686 1.0299 -0.0844 0.074 Uiso calc R 1 . .
H H15C 0.2919 0.8295 -0.1160 0.074 Uiso calc R 1 . .
C C16 0.35944(9) 0.5149(3) -0.03411(11) 0.0446(5) Uani d . 1 . .
H H16A 0.3432 0.5523 -0.0841 0.054 Uiso calc R 1 . .
H H16B 0.3331 0.4205 -0.0190 0.054 Uiso calc R 1 . .
C C17 0.41427(9) 0.3987(3) -0.02917(12) 0.0468(5) Uani d . 1 . .
H H17A 0.4436 0.4985 -0.0311 0.070 Uiso calc R 1 . .
H H17B 0.4098 0.3016 -0.0687 0.070 Uiso calc R 1 . .
H H17C 0.4244 0.3220 0.0154 0.070 Uiso calc R 1 . .
C C18 0.04584(8) 0.0516(3) 0.15594(10) 0.0351(4) Uani d . 1 . .
C C19 0.00476(9) 0.0810(4) 0.09248(11) 0.0446(5) Uani d . 1 . .
H H19 0.0056 0.1976 0.0631 0.053 Uiso calc R 1 . .
C C20 -0.03736(9) -0.0685(4) 0.07439(12) 0.0520(6) Uani d . 1 . .
H H20 -0.0650 -0.0531 0.0315 0.062 Uiso calc R 1 . .
C C21 -0.04000(9) -0.2432(4) 0.11849(12) 0.0522(6) Uani d . 1 . .
H H21 -0.0696 -0.3397 0.1053 0.063 Uiso calc R 1 . .
C C22 0.00128(8) -0.2722(3) 0.18142(11) 0.0436(5) Uani d . 1 . .
H H22 -0.0001 -0.3881 0.2109 0.052 Uiso calc R 1 . .
C C23 0.04508(8) -0.1255(3) 0.20027(10) 0.0364(4) Uani d . 1 . .
C C24 0.09355(8) -0.1064(3) 0.26133(10) 0.0365(4) Uani d . 1 . .
C C25 0.11486(9) -0.2287(4) 0.32240(11) 0.0446(5) Uani d . 1 . .
H H25 0.0971 -0.3544 0.3295 0.054 Uiso calc R 1 . .
C C26 0.16223(9) -0.1619(4) 0.37195(11) 0.0503(6) Uani d . 1 . .
H H26 0.1768 -0.2443 0.4125 0.060 Uiso calc R 1 . .
C C27 0.18903(9) 0.0279(4) 0.36267(11) 0.0494(5) Uani d . 1 . .
H H27 0.2209 0.0708 0.3973 0.059 Uiso calc R 1 . .
C C28 0.16878(9) 0.1523(3) 0.30273(11) 0.0431(5) Uani d . 1 . .
H H28 0.1865 0.2791 0.2968 0.052 Uiso calc R 1 . .
C C29 0.12153(8) 0.0847(3) 0.25158(10) 0.0343(4) Uani d . 1 . .
C C30 0.10458(9) 0.3792(3) 0.15881(11) 0.0409(5) Uani d . 1 . .
H H30A 0.1289 0.4608 0.1971 0.049 Uiso calc R 1 . .
H H30B 0.0694 0.4569 0.1422 0.049 Uiso calc R 1 . .
C C31 0.12229(10) 0.5486(4) 0.05375(12) 0.0543(6) Uani d . 1 . .
H H31A 0.0819 0.5757 0.0397 0.065 Uiso calc R 1 . .
H H31B 0.1345 0.5186 0.0101 0.065 Uiso calc R 1 . .
C C32 0.15171(11) 0.7484(3) 0.08706(14) 0.0623(7) Uani d . 1 . .
H H32A 0.1410 0.7785 0.1311 0.093 Uiso calc R 1 . .
H H32B 0.1408 0.8643 0.0542 0.093 Uiso calc R 1 . .
H H32C 0.1920 0.7292 0.0970 0.093 Uiso calc R 1 . .
C C33 0.19210(9) 0.3007(3) 0.12612(12) 0.0464(5) Uani d . 1 . .
H H33A 0.1946 0.1725 0.1546 0.056 Uiso calc R 1 . .
H H33B 0.2113 0.4122 0.1576 0.056 Uiso calc R 1 . .
C C34 0.22266(11) 0.2653(4) 0.06688(14) 0.0658(7) Uani d . 1 . .
H H34A 0.2016 0.1667 0.0324 0.099 Uiso calc R 1 . .
H H34B 0.2598 0.2094 0.0874 0.099 Uiso calc R 1 . .
H H34C 0.2259 0.3972 0.0434 0.099 Uiso calc R 1 . .
N N1 0.39612(7) 0.8375(2) 0.13156(8) 0.0365(4) Uani d . 1 . .
N N2 0.36559(6) 0.7080(2) 0.00993(8) 0.0359(4) Uani d . 1 . .
N N3 0.09245(7) 0.1786(2) 0.18752(8) 0.0353(4) Uani d . 1 . .
N N4 0.13199(7) 0.3584(2) 0.09955(9) 0.0391(4) Uani d . 1 . .

loop_
_atom_site_aniso_label
_atom_site_aniso_U_11
_atom_site_aniso_U_22
_atom_site_aniso_U_33
_atom_site_aniso_U_12
_atom_site_aniso_U_13
_atom_site_aniso_U_23
C1 0.0431(11) 0.0382(10) 0.0286(9) 0.0088(9) 0.0031(8) 0.0040(8)
C2 0.0447(12) 0.0515(13) 0.0404(11) 0.0040(10) 0.0085(10) 0.0047(10)
C3 0.0502(13) 0.0698(16) 0.0412(12) 0.0061(12) 0.0100(11) 0.0061(11)
C4 0.0629(15) 0.0736(17) 0.0377(12) 0.0200(14) 0.0129(11) -0.0067(12)
C5 0.0649(15) 0.0367(11) 0.0328(10) 0.0090(10) -0.0003(11) -0.0009(9)
C6 0.0433(11) 0.0376(11) 0.0311(9) 0.0080(9) -0.0037(9) 0.0007(8)
C7 0.0425(11) 0.0332(10) 0.0303(10) 0.0068(9) -0.0062(8) 0.0003(8)
C8 0.0568(13) 0.0342(10) 0.0335(10) 0.0041(10) -0.0032(10) -0.0009(8)
C9 0.0454(12) 0.0396(11) 0.0527(13) -0.0095(10) -0.0056(11) 0.0034(10)
C10 0.0382(11) 0.0453(12) 0.0540(13) -0.0005(10) 0.0036(10) -0.0018(10)
C11 0.0440(11) 0.0342(11) 0.0423(11) 0.0037(9) 0.0038(10) -0.0023(9)
C12 0.0346(10) 0.0307(10) 0.0384(10) 0.0082(8) -0.0011(8) 0.0021(8)
C13 0.0434(11) 0.0300(9) 0.0415(11) 0.0006(9) 0.0059(9) -0.0054(9)
C14 0.0420(11) 0.0409(11) 0.0405(11) 0.0065(9) 0.0039(10) 0.0005(9)
C15 0.0531(13) 0.0404(11) 0.0490(12) -0.0012(10) 0.0015(10) 0.0074(9)
C16 0.0457(12) 0.0346(10) 0.0504(11) 0.0004(9) 0.0057(10) -0.0151(9)
C17 0.0482(13) 0.0360(11) 0.0533(13) 0.0020(9) 0.0071(10) -0.0125(9)
C18 0.0368(10) 0.0385(10) 0.0329(9) 0.0014(8) 0.0144(9) -0.0014(8)
C19 0.0453(12) 0.0541(12) 0.0358(10) 0.0013(11) 0.0126(9) -0.0022(9)
C20 0.0386(12) 0.0752(16) 0.0411(11) 0.0002(11) 0.0074(10) -0.0129(11)
C21 0.0415(12) 0.0636(15) 0.0562(13) -0.0151(11) 0.0209(11) -0.0211(12)
C22 0.0447(12) 0.0429(11) 0.0499(12) -0.0078(10) 0.0246(11) -0.0083(9)
C23 0.0372(10) 0.0412(11) 0.0350(10) 0.0002(9) 0.0168(9) -0.0025(9)
C24 0.0407(11) 0.0371(10) 0.0360(10) 0.0031(9) 0.0175(9) -0.0021(9)
C25 0.0480(13) 0.0478(12) 0.0436(11) 0.0107(10) 0.0216(11) 0.0070(10)
C26 0.0487(13) 0.0693(15) 0.0370(12) 0.0180(12) 0.0180(10) 0.0081(10)
C27 0.0374(11) 0.0752(16) 0.0353(10) 0.0007(11) 0.0080(9) -0.0005(11)
C28 0.0456(12) 0.0472(12) 0.0405(11) -0.0020(10) 0.0180(10) -0.0077(9)
C29 0.0363(10) 0.0382(10) 0.0314(9) 0.0026(8) 0.0139(8) 0.0008(8)
C30 0.0459(11) 0.0278(10) 0.0530(12) 0.0014(9) 0.0194(10) -0.0005(9)
C31 0.0524(13) 0.0558(14) 0.0514(13) -0.0038(11) 0.0060(11) 0.0236(11)
C32 0.0694(17) 0.0346(12) 0.0866(18) 0.0006(11) 0.0263(14) 0.0193(12)
C33 0.0524(13) 0.0381(11) 0.0531(13) 0.0045(10) 0.0214(11) 0.0052(9)
C34 0.0804(19) 0.0502(14) 0.0831(18) 0.0030(13) 0.0516(16) 0.0091(13)
N1 0.0406(9) 0.0327(8) 0.0347(9) 0.0007(7) 0.0065(7) -0.0038(7)
N2 0.0356(8) 0.0309(8) 0.0367(9) 0.0040(7) 0.0003(7) -0.0064(7)
N3 0.0428(9) 0.0309(8) 0.0344(8) -0.0010(7) 0.0135(7) 0.0030(6)
N4 0.0481(10) 0.0327(9) 0.0389(9) 0.0014(7) 0.0151(8) 0.0065(7)

loop_
_atom_type_symbol
_atom_type_description
_atom_type_scat_dispersion_real
_atom_type_scat_dispersion_imag
_atom_type_scat_source
C C 0.0033 0.0016 'International Tables Vol C Tables 4.2.6.8 and 6.1.1.4'
H H 0.0000 0.0000 'International Tables Vol C Tables 4.2.6.8 and 6.1.1.4'
N N 0.0061 0.0033 'International Tables Vol C Tables 4.2.6.8 and 6.1.1.4'

loop_
_geom_angle_atom_site_label_1
_geom_angle_atom_site_label_2
_geom_angle_atom_site_label_3
_geom_angle_site_symmetry_1
_geom_angle_site_symmetry_3
_geom_angle
_geom_angle_publ_flag
N1 C1 C2 . . 129.63(19) ?
N1 C1 C6 . . 109.08(18) ?
C2 C1 C6 . . 121.27(19) ?
C3 C2 C1 . . 117.9(2) ?
C3 C2 H2 . . 121.0 ?
C1 C2 H2 . . 121.0 ?
C2 C3 C4 . . 121.1(2) ?
C2 C3 H3 . . 119.5 ?
C4 C3 H3 . . 119.5 ?
C5 C4 C3 . . 121.2(2) ?
C5 C4 H4 . . 119.4 ?
C3 C4 H4 . . 119.4 ?
C4 C5 C6 . . 119.4(2) ?
C4 C5 H5 . . 120.3 ?
C6 C5 H5 . . 120.3 ?
C5 C6 C1 . . 119.1(2) ?
C5 C6 C7 . . 134.7(2) ?
C1 C6 C7 . . 106.15(17) ?
C8 C7 C12 . . 118.8(2) ?
C8 C7 C6 . . 133.57(19) ?
C12 C7 C6 . . 107.61(17) ?
C9 C8 C7 . . 119.48(19) ?
C9 C8 H8 . . 120.3 ?
C7 C8 H8 . . 120.3 ?
C8 C9 C10 . . 120.9(2) ?
C8 C9 H9 . . 119.6 ?
C10 C9 H9 . . 119.6 ?
C11 C10 C9 . . 120.6(2) ?
C11 C10 H10 . . 119.7 ?
C9 C10 H10 . . 119.7 ?
C12 C11 C10 . . 117.93(19) ?
C12 C11 H11 . . 121.0 ?
C10 C11 H11 . . 121.0 ?
C11 C12 N1 . . 129.44(17) ?
C11 C12 C7 . . 122.36(19) ?
N1 C12 C7 . . 108.18(17) ?
N1 C13 N2 . . 111.93(15) ?
N1 C13 H13A . . 109.2 ?
N2 C13 H13A . . 109.2 ?
N1 C13 H13B . . 109.2 ?
N2 C13 H13B . . 109.2 ?
H13A C13 H13B . . 107.9 ?
N2 C14 C15 . . 113.21(17) ?
N2 C14 H14A . . 108.9 ?
C15 C14 H14A . . 108.9 ?
N2 C14 H14B . . 108.9 ?
C15 C14 H14B . . 108.9 ?
H14A C14 H14B . . 107.7 ?
C14 C15 H15A . . 109.5 ?
C14 C15 H15B . . 109.5 ?
H15A C15 H15B . . 109.5 ?
C14 C15 H15C . . 109.5 ?
H15A C15 H15C . . 109.5 ?
H15B C15 H15C . . 109.5 ?
N2 C16 C17 . . 113.83(16) ?
N2 C16 H16A . . 108.8 ?
C17 C16 H16A . . 108.8 ?
N2 C16 H16B . . 108.8 ?
C17 C16 H16B . . 108.8 ?
H16A C16 H16B . . 107.7 ?
C16 C17 H17A . . 109.5 ?
C16 C17 H17B . . 109.5 ?
H17A C17 H17B . . 109.5 ?
C16 C17 H17C . . 109.5 ?
H17A C17 H17C . . 109.5 ?
H17B C17 H17C . . 109.5 ?
C19 C18 N3 . . 129.58(18) ?
C19 C18 C23 . . 121.49(18) ?
N3 C18 C23 . . 108.92(16) ?
C20 C19 C18 . . 117.6(2) ?
C20 C19 H19 . . 121.2 ?
C18 C19 H19 . . 121.2 ?
C19 C20 C21 . . 122.1(2) ?
C19 C20 H20 . . 119.0 ?
C21 C20 H20 . . 119.0 ?
C22 C21 C20 . . 120.0(2) ?
C22 C21 H21 . . 120.0 ?
C20 C21 H21 . . 120.0 ?
C21 C22 C23 . . 119.1(2) ?
C21 C22 H22 . . 120.4 ?
C23 C22 H22 . . 120.4 ?
C22 C23 C18 . . 119.69(18) ?
C22 C23 C24 . . 133.32(19) ?
C18 C23 C24 . . 106.96(17) ?
C25 C24 C29 . . 119.35(19) ?
C25 C24 C23 . . 133.94(19) ?
C29 C24 C23 . . 106.69(17) ?
C26 C25 C24 . . 119.3(2) ?
C26 C25 H25 . . 120.4 ?
C24 C25 H25 . . 120.4 ?
C25 C26 C27 . . 121.1(2) ?
C25 C26 H26 . . 119.4 ?
C27 C26 H26 . . 119.4 ?
C28 C27 C26 . . 120.8(2) ?
C28 C27 H27 . . 119.6 ?
C26 C27 H27 . . 119.6 ?
C27 C28 C29 . . 118.6(2) ?
C27 C28 H28 . . 120.7 ?
C29 C28 H28 . . 120.7 ?
C28 C29 N3 . . 130.39(18) ?
C28 C29 C24 . . 120.81(18) ?
N3 C29 C24 . . 108.77(16) ?
N3 C30 N4 . . 113.15(15) ?
N3 C30 H30A . . 108.9 ?
N4 C30 H30A . . 108.9 ?
N3 C30 H30B . . 108.9 ?
N4 C30 H30B . . 108.9 ?
H30A C30 H30B . . 107.8 ?
N4 C31 C32 . . 116.10(18) ?
N4 C31 H31A . . 108.3 ?
C32 C31 H31A . . 108.3 ?
N4 C31 H31B . . 108.3 ?
C32 C31 H31B . . 108.3 ?
H31A C31 H31B . . 107.4 ?
C31 C32 H32A . . 109.5 ?
C31 C32 H32B . . 109.5 ?
H32A C32 H32B . . 109.5 ?
C31 C32 H32C . . 109.5 ?
H32A C32 H32C . . 109.5 ?
H32B C32 H32C . . 109.5 ?
N4 C33 C34 . . 113.93(19) ?
N4 C33 H33A . . 108.8 ?
C34 C33 H33A . . 108.8 ?
N4 C33 H33B . . 108.8 ?
C34 C33 H33B . . 108.8 ?
H33A C33 H33B . . 107.7 ?
C33 C34 H34A . . 109.5 ?
C33 C34 H34B . . 109.5 ?
H34A C34 H34B . . 109.5 ?
C33 C34 H34C . . 109.5 ?
H34A C34 H34C . . 109.5 ?
H34B C34 H34C . . 109.5 ?
C1 N1 C12 . . 108.96(15) ?
C1 N1 C13 . . 126.47(17) ?
C12 N1 C13 . . 124.41(16) ?
C13 N2 C16 . . 109.79(15) ?
C13 N2 C14 . . 110.73(15) ?
C16 N2 C14 . . 111.71(15) ?
C29 N3 C18 . . 108.65(15) ?
C29 N3 C30 . . 127.21(17) ?
C18 N3 C30 . . 124.03(16) ?
C30 N4 C33 . . 111.05(16) ?
C30 N4 C31 . . 110.64(16) ?
C33 N4 C31 . . 114.16(17) ?

loop_
_geom_bond_atom_site_label_1
_geom_bond_atom_site_label_2
_geom_bond_site_symmetry_2
_geom_bond_distance
_geom_bond_publ_flag
C1 N1 . 1.389(2) ?
C1 C2 . 1.394(3) ?
C1 C6 . 1.415(3) ?
C2 C3 . 1.385(3) ?
C2 H2 . 0.9300 ?
C3 C4 . 1.389(3) ?
C3 H3 . 0.9300 ?
C4 C5 . 1.372(3) ?
C4 H4 . 0.9300 ?
C5 C6 . 1.394(3) ?
C5 H5 . 0.9300 ?
C6 C7 . 1.440(3) ?
C7 C8 . 1.381(3) ?
C7 C12 . 1.413(3) ?
C8 C9 . 1.379(3) ?
C8 H8 . 0.9300 ?
C9 C10 . 1.406(3) ?
C9 H9 . 0.9300 ?
C10 C11 . 1.380(3) ?
C10 H10 . 0.9300 ?
C11 C12 . 1.377(3) ?
C11 H11 . 0.9300 ?
C12 N1 . 1.390(2) ?
C13 N1 . 1.445(2) ?
C13 N2 . 1.460(2) ?
C13 H13A . 0.9700 ?
C13 H13B . 0.9700 ?
C14 N2 . 1.471(2) ?
C14 C15 . 1.512(3) ?
C14 H14A . 0.9700 ?
C14 H14B . 0.9700 ?
C15 H15A . 0.9600 ?
C15 H15B . 0.9600 ?
C15 H15C . 0.9600 ?
C16 N2 . 1.470(2) ?
C16 C17 . 1.506(3) ?
C16 H16A . 0.9700 ?
C16 H16B . 0.9700 ?
C17 H17A . 0.9600 ?
C17 H17B . 0.9600 ?
C17 H17C . 0.9600 ?
C18 C19 . 1.384(3) ?
C18 N3 . 1.401(2) ?
C18 C23 . 1.408(3) ?
C19 C20 . 1.375(3) ?
C19 H19 . 0.9300 ?
C20 C21 . 1.401(3) ?
C20 H20 . 0.9300 ?
C21 C22 . 1.380(3) ?
C21 H21 . 0.9300 ?
C22 C23 . 1.392(3) ?
C22 H22 . 0.9300 ?
C23 C24 . 1.449(3) ?
C24 C25 . 1.392(3) ?
C24 C29 . 1.421(3) ?
C25 C26 . 1.369(3) ?
C25 H25 . 0.9300 ?
C26 C27 . 1.398(3) ?
C26 H26 . 0.9300 ?
C27 C28 . 1.379(3) ?
C27 H27 . 0.9300 ?
C28 C29 . 1.384(3) ?
C28 H28 . 0.9300 ?
C29 N3 . 1.390(2) ?
C30 N3 . 1.440(2) ?
C30 N4 . 1.455(2) ?
C30 H30A . 0.9700 ?
C30 H30B . 0.9700 ?
C31 N4 . 1.473(3) ?
C31 C32 . 1.514(3) ?
C31 H31A . 0.9700 ?
C31 H31B . 0.9700 ?
C32 H32A . 0.9600 ?
C32 H32B . 0.9600 ?
C32 H32C . 0.9600 ?
C33 N4 . 1.473(3) ?
C33 C34 . 1.516(3) ?
C33 H33A . 0.9700 ?
C33 H33B . 0.9700 ?
C34 H34A . 0.9600 ?
C34 H34B . 0.9600 ?
C34 H34C . 0.9600 ?

loop_
_geom_torsion_atom_site_label_1
_geom_torsion_atom_site_label_2
_geom_torsion_atom_site_label_3
_geom_torsion_atom_site_label_4
_geom_torsion_site_symmetry_1
_geom_torsion_site_symmetry_2
_geom_torsion_site_symmetry_3
_geom_torsion_site_symmetry_4
_geom_torsion
_geom_torsion_publ_flag
N1 C1 C2 C3 . . . . 179.13(19) ?
C6 C1 C2 C3 . . . . 1.1(3) ?
C1 C2 C3 C4 . . . . 0.4(3) ?
C2 C3 C4 C5 . . . . -2.0(3) ?
C3 C4 C5 C6 . . . . 1.9(3) ?
C4 C5 C6 C1 . . . . -0.4(3) ?
C4 C5 C6 C7 . . . . -177.7(2) ?
N1 C1 C6 C5 . . . . -179.48(17) ?
C2 C1 C6 C5 . . . . -1.1(3) ?
N1 C1 C6 C7 . . . . -1.5(2) ?
C2 C1 C6 C7 . . . . 176.88(18) ?
C5 C6 C7 C8 . . . . 1.5(4) ?
C1 C6 C7 C8 . . . . -176.0(2) ?
C5 C6 C7 C12 . . . . 178.7(2) ?
C1 C6 C7 C12 . . . . 1.2(2) ?
C12 C7 C8 C9 . . . . 0.4(3) ?
C6 C7 C8 C9 . . . . 177.3(2) ?
C7 C8 C9 C10 . . . . 1.0(3) ?
C8 C9 C10 C11 . . . . -1.3(3) ?
C9 C10 C11 C12 . . . . 0.1(3) ?
C10 C11 C12 N1 . . . . -177.16(18) ?
C10 C11 C12 C7 . . . . 1.4(3) ?
C8 C7 C12 C11 . . . . -1.6(3) ?
C6 C7 C12 C11 . . . . -179.32(17) ?
C8 C7 C12 N1 . . . . 177.19(17) ?
C6 C7 C12 N1 . . . . -0.5(2) ?
N3 C18 C19 C20 . . . . -178.99(19) ?
C23 C18 C19 C20 . . . . 0.6(3) ?
C18 C19 C20 C21 . . . . 1.2(3) ?
C19 C20 C21 C22 . . . . -1.6(3) ?
C20 C21 C22 C23 . . . . 0.2(3) ?
C21 C22 C23 C18 . . . . 1.5(3) ?
C21 C22 C23 C24 . . . . 179.0(2) ?
C19 C18 C23 C22 . . . . -1.9(3) ?
N3 C18 C23 C22 . . . . 177.72(16) ?
C19 C18 C23 C24 . . . . 179.99(17) ?
N3 C18 C23 C24 . . . . -0.4(2) ?
C22 C23 C24 C25 . . . . 1.7(4) ?
C18 C23 C24 C25 . . . . 179.5(2) ?
C22 C23 C24 C29 . . . . -177.1(2) ?
C18 C23 C24 C29 . . . . 0.6(2) ?
C29 C24 C25 C26 . . . . 0.2(3) ?
C23 C24 C25 C26 . . . . -178.5(2) ?
C24 C25 C26 C27 . . . . 0.8(3) ?
C25 C26 C27 C28 . . . . -0.7(3) ?
C26 C27 C28 C29 . . . . -0.4(3) ?
C27 C28 C29 N3 . . . . 179.32(19) ?
C27 C28 C29 C24 . . . . 1.5(3) ?
C25 C24 C29 C28 . . . . -1.4(3) ?
C23 C24 C29 C28 . . . . 177.65(17) ?
C25 C24 C29 N3 . . . . -179.67(16) ?
C23 C24 C29 N3 . . . . -0.6(2) ?
C2 C1 N1 C12 . . . . -176.97(19) ?
C6 C1 N1 C12 . . . . 1.2(2) ?
C2 C1 N1 C13 . . . . 7.6(3) ?
C6 C1 N1 C13 . . . . -174.21(16) ?
C11 C12 N1 C1 . . . . 178.27(19) ?
C7 C12 N1 C1 . . . . -0.5(2) ?
C11 C12 N1 C13 . . . . -6.2(3) ?
C7 C12 N1 C13 . . . . 175.11(16) ?
N2 C13 N1 C1 . . . . 108.6(2) ?
N2 C13 N1 C12 . . . . -66.2(2) ?
N1 C13 N2 C16 . . . . 172.62(17) ?
N1 C13 N2 C14 . . . . -63.6(2) ?
C17 C16 N2 C13 . . . . -66.3(2) ?
C17 C16 N2 C14 . . . . 170.45(18) ?
C15 C14 N2 C13 . . . . 167.25(16) ?
C15 C14 N2 C16 . . . . -70.0(2) ?
C28 C29 N3 C18 . . . . -177.64(19) ?
C24 C29 N3 C18 . . . . 0.4(2) ?
C28 C29 N3 C30 . . . . -1.4(3) ?
C24 C29 N3 C30 . . . . 176.64(16) ?
C19 C18 N3 C29 . . . . 179.61(19) ?
C23 C18 N3 C29 . . . . 0.0(2) ?
C19 C18 N3 C30 . . . . 3.2(3) ?
C23 C18 N3 C30 . . . . -176.41(16) ?
N4 C30 N3 C29 . . . . 104.2(2) ?
N4 C30 N3 C18 . . . . -80.1(2) ?
N3 C30 N4 C33 . . . . -75.7(2) ?
N3 C30 N4 C31 . . . . 156.47(18) ?
C34 C33 N4 C30 . . . . 177.03(18) ?
C34 C33 N4 C31 . . . . -57.1(2) ?
C32 C31 N4 C30 . . . . 69.2(3) ?
C32 C31 N4 C33 . . . . -56.9(3) ?
